data_4342212
loop_
_publ_author_name
'Klaus, Danielle R.'
'Keene, Matthew'
'Silchenko, Svitlana'
'Berezin, Mikhail'
'Gerasimchuk, Nikolay'

_publ_section_title
;
 1D Polymeric Platinum Cyanoximate: A Strategy toward Luminescence in the
 Near-Infrared Region beyond 1000 nm.
;
_journal_issue 4
_journal_name_full 'Inorganic chemistry'
_journal_page_first 1890
_journal_page_last 1900
_journal_paper_doi 10.1021/ic502805h
_journal_volume 54
_journal_year 2015
_chemical_formula_moiety 'C14 H20 N6 O4 Pd'
_chemical_formula_sum 'C14 H20 N6 O4 Pd'
_chemical_formula_weight 442.76
_chemical_melting_point 'decomposes at ~136 C'
_chemical_name_common Pd(DECO)2
_chemical_name_systematic
; 
 Palladium(II) salt of bis-(N,N-diethylamide-2-oximino- 
2-cyano-acetamide 
;
_space_group_IT_number 2
_symmetry_cell_setting triclinic
_symmetry_Int_Tables_number 2
_symmetry_space_group_name_Hall '-P 1'
_symmetry_space_group_name_H-M 'P -1'
_atom_sites_solution_hydrogens geom
_atom_sites_solution_primary direct
_atom_sites_solution_secondary difmap
_audit_creation_method SHELXL-97
_cell_angle_alpha 98.8470(10)
_cell_angle_beta 94.1610(10)
_cell_angle_gamma 106.5090(10)
_cell_formula_units_Z 2
_cell_length_a 7.1454(6)
_cell_length_b 9.1247(7)
_cell_length_c 13.9509(11)
_cell_measurement_reflns_used 183
_cell_measurement_temperature 120(2)
_cell_measurement_theta_max 54.08
_cell_measurement_theta_min 2.17
_cell_volume 855.21(12)
_computing_cell_refinement 'SAINT (Bruker, 1998)'
_computing_data_collection 'SMART (Bruker, 1998)'
_computing_data_reduction 'SAINT (Bruker, 1998)'
_computing_molecular_graphics 'ORTEP-III (Burnett & Johnson, 1996)'
_computing_publication_material 'CIFTAB (Sheldrick, 1997)'
_computing_structure_refinement 'SHELXL-97 (Sheldrick, 1997)'
_computing_structure_solution 'SHELXS-97 (Sheldrick, 1990)'
_diffrn_ambient_temperature 120(2)
_diffrn_measured_fraction_theta_full 0.989
_diffrn_measured_fraction_theta_max 0.989
_diffrn_measurement_device_type 'Bruker APEX2 CCD area detector'
_diffrn_measurement_method '4 omega scans; full-sphere'
_diffrn_radiation_monochromator graphite
_diffrn_radiation_source 'fine-focus sealed tube'
_diffrn_radiation_type MoK\a
_diffrn_radiation_wavelength 0.71073
_diffrn_reflns_av_R_equivalents 0.0183
_diffrn_reflns_av_sigmaI/netI 0.0213
_diffrn_reflns_limit_h_max 9
_diffrn_reflns_limit_h_min -9
_diffrn_reflns_limit_k_max 11
_diffrn_reflns_limit_k_min -11
_diffrn_reflns_limit_l_max 17
_diffrn_reflns_limit_l_min -17
_diffrn_reflns_number 10130
_diffrn_reflns_theta_full 26.73
_diffrn_reflns_theta_max 26.73
_diffrn_reflns_theta_min 1.49
_exptl_absorpt_coefficient_mu 1.118
_exptl_absorpt_correction_T_max 1.000
_exptl_absorpt_correction_T_min 0.9176
_exptl_absorpt_correction_type numerical
_exptl_absorpt_process_details 'SADABS (Bruker AXS, 2005)'
_exptl_crystal_colour yellow-orange
_exptl_crystal_density_diffrn 1.719
_exptl_crystal_density_meas ?
_exptl_crystal_density_method 'not measured'
_exptl_crystal_description prism
_exptl_crystal_F_000 448
_exptl_crystal_size_max 0.293
_exptl_crystal_size_mid 0.166
_exptl_crystal_size_min 0.094
_refine_diff_density_max 0.412
_refine_diff_density_min -0.610
_refine_diff_density_rms 0.063
_refine_ls_extinction_method none
_refine_ls_goodness_of_fit_ref 1.109
_refine_ls_hydrogen_treatment noref
_refine_ls_matrix_type full
_refine_ls_number_parameters 230
_refine_ls_number_reflns 3599
_refine_ls_number_restraints 0
_refine_ls_restrained_S_all 1.109
_refine_ls_R_factor_all 0.0198
_refine_ls_R_factor_gt 0.0185
_refine_ls_shift/su_max 0.001
_refine_ls_shift/su_mean 0.000
_refine_ls_structure_factor_coef Fsqd
_refine_ls_weighting_details 'calc w=1/[\s^2^(Fo^2^)+(0.0123P)^2^+0.5717P] where P=(Fo^2^+2Fc^2^)/3'
_refine_ls_weighting_scheme calc
_refine_ls_wR_factor_gt 0.0405
_refine_ls_wR_factor_ref 0.0412
_reflns_number_gt 3443
_reflns_number_total 3599
_reflns_threshold_expression >2sigma(I)
_cod_data_source_file ic502805h_si_003.cif
_cod_data_source_block first-1
_cod_depositor_comments
;
The following automatic conversions were performed:

'_exptl_crystal_density_meas' value 'not measured' was changed to '?'
- the value is perceived as not measured.

Automatic conversion script
Id: cif_fix_values 3008 2015-01-20 13:52:24Z robertas 

 Adding full bibliography for 4342210--4342214.cif.
;
_cod_database_code 4342212

loop_
_symmetry_equiv_pos_as_xyz
'x, y, z'
'-x, -y, -z'

loop_
_atom_site_label
_atom_site_type_symbol
_atom_site_fract_x
_atom_site_fract_y
_atom_site_fract_z
_atom_site_U_iso_or_equiv
_atom_site_adp_type
_atom_site_occupancy
_atom_site_symmetry_multiplicity
_atom_site_calc_flag
_atom_site_refinement_flags
C1 C 0.1859(2) 0.86843(19) 0.62131(12) 0.0129(3) Uani 1 1 d .
C2 C 0.1729(3) 0.9222(2) 0.72148(13) 0.0162(4) Uani 1 1 d .
C3 C 0.2049(2) 0.71630(19) 0.58054(12) 0.0115(3) Uani 1 1 d .
C4 C 0.0120(2) 0.5777(2) 0.69711(13) 0.0150(3) Uani 1 1 d .
H4A H -0.1012 0.4833 0.6741 0.018 Uiso 1 1 calc R
H4B H -0.0389 0.6685 0.7048 0.018 Uiso 1 1 calc R
C5 C 0.1066(3) 0.5672(2) 0.79563(14) 0.0244(4) Uani 1 1 d .
H5A H 0.1423 0.4704 0.7903 0.037 Uiso 1 1 calc R
H5B H 0.0135 0.5682 0.8438 0.037 Uiso 1 1 calc R
H5C H 0.2250 0.6561 0.8165 0.037 Uiso 1 1 calc R
C6 C 0.2083(2) 0.45337(19) 0.58491(13) 0.0136(3) Uani 1 1 d .
H6A H 0.1916 0.4350 0.5126 0.016 Uiso 1 1 calc R
H6B H 0.1209 0.3615 0.6056 0.016 Uiso 1 1 calc R
C7 C 0.4204(3) 0.4711(2) 0.62166(14) 0.0178(4) Uani 1 1 d .
H7A H 0.5079 0.5595 0.5991 0.027 Uiso 1 1 calc R
H7B H 0.4525 0.3761 0.5963 0.027 Uiso 1 1 calc R
H7C H 0.4376 0.4892 0.6933 0.027 Uiso 1 1 calc R
C8 C 0.3049(2) 1.0194(2) 0.26170(13) 0.0141(3) Uani 1 1 d .
C9 C 0.3171(3) 1.1381(2) 0.20415(13) 0.0173(4) Uani 1 1 d .
C10 C 0.3325(2) 0.8657(2) 0.23349(13) 0.0138(3) Uani 1 1 d .
C11 C 0.3688(3) 0.6448(2) 0.12453(13) 0.0180(4) Uani 1 1 d .
H11A H 0.2782 0.5798 0.0667 0.022 Uiso 1 1 calc R
H11B H 0.3366 0.5938 0.1815 0.022 Uiso 1 1 calc R
C12 C 0.5789(3) 0.6549(2) 0.10716(16) 0.0266(4) Uani 1 1 d .
H12A H 0.6125 0.7079 0.0519 0.040 Uiso 1 1 calc R
H12B H 0.5916 0.5498 0.0924 0.040 Uiso 1 1 calc R
H12C H 0.6683 0.7134 0.1659 0.040 Uiso 1 1 calc R
C13 C 0.2951(3) 0.8608(2) 0.05415(13) 0.0205(4) Uani 1 1 d .
H13A H 0.3525 0.8146 -0.0008 0.025 Uiso 1 1 calc R
H13B H 0.3565 0.9749 0.0661 0.025 Uiso 1 1 calc R
C14 C 0.0753(3) 0.8238(3) 0.02665(14) 0.0283(5) Uani 1 1 d .
H14A H 0.0127 0.7117 0.0202 0.042 Uiso 1 1 calc R
H14B H 0.0505 0.8561 -0.0357 0.042 Uiso 1 1 calc R
H14C H 0.0206 0.8796 0.0777 0.042 Uiso 1 1 calc R
N1 N 0.2088(2) 0.96984(16) 0.55940(11) 0.0132(3) Uani 1 1 d .
N2 N 0.1731(3) 0.96656(19) 0.80317(12) 0.0277(4) Uani 1 1 d .
N3 N 0.1493(2) 0.59279(16) 0.62241(10) 0.0122(3) Uani 1 1 d .
N4 N 0.2750(2) 1.05300(16) 0.35598(11) 0.0139(3) Uani 1 1 d .
N5 N 0.3308(3) 1.23747(19) 0.16088(12) 0.0268(4) Uani 1 1 d .
N6 N 0.3389(2) 0.79984(17) 0.14263(11) 0.0149(3) Uani 1 1 d .
O1 O 0.19242(18) 1.10226(14) 0.58470(9) 0.0190(3) Uani 1 1 d .
O2 O 0.28175(17) 0.70656(13) 0.50060(8) 0.0137(2) Uani 1 1 d .
O3 O 0.24580(18) 1.17859(14) 0.38910(9) 0.0175(3) Uani 1 1 d .
O4 O 0.34844(18) 0.79162(14) 0.30282(9) 0.0162(3) Uani 1 1 d .
Pd1 Pd 0.282555(18) 0.888238(14) 0.432085(9) 0.01073(4) Uani 1 1 d .

loop_
_atom_site_aniso_label
_atom_site_aniso_U_11
_atom_site_aniso_U_22
_atom_site_aniso_U_33
_atom_site_aniso_U_23
_atom_site_aniso_U_13
_atom_site_aniso_U_12
C1 0.0110(8) 0.0124(8) 0.0155(8) 0.0018(7) 0.0027(6) 0.0040(6)
C2 0.0153(9) 0.0105(8) 0.0218(10) 0.0019(7) 0.0053(7) 0.0021(7)
C3 0.0087(8) 0.0135(8) 0.0120(8) 0.0012(6) -0.0011(6) 0.0042(6)
C4 0.0128(8) 0.0148(8) 0.0178(9) 0.0030(7) 0.0057(7) 0.0037(7)
C5 0.0256(10) 0.0334(11) 0.0156(9) 0.0070(8) 0.0052(8) 0.0094(9)
C6 0.0164(9) 0.0087(8) 0.0166(9) 0.0015(6) 0.0024(7) 0.0055(7)
C7 0.0159(9) 0.0170(9) 0.0224(9) 0.0037(7) 0.0023(7) 0.0081(7)
C8 0.0115(8) 0.0148(8) 0.0161(9) 0.0053(7) 0.0014(7) 0.0028(7)
C9 0.0171(9) 0.0167(9) 0.0173(9) 0.0031(7) 0.0005(7) 0.0041(7)
C10 0.0083(8) 0.0161(9) 0.0176(9) 0.0055(7) 0.0021(6) 0.0032(6)
C11 0.0224(9) 0.0146(9) 0.0167(9) 0.0015(7) 0.0037(7) 0.0055(7)
C12 0.0246(10) 0.0240(10) 0.0331(11) 0.0007(9) 0.0025(9) 0.0128(8)
C13 0.0291(10) 0.0224(10) 0.0150(9) 0.0082(7) 0.0081(8) 0.0116(8)
C14 0.0334(12) 0.0413(13) 0.0161(10) 0.0036(9) 0.0004(8) 0.0220(10)
N1 0.0102(7) 0.0103(7) 0.0184(7) 0.0008(6) 0.0010(6) 0.0034(5)
N2 0.0359(10) 0.0190(8) 0.0238(9) -0.0014(7) 0.0122(8) 0.0021(7)
N3 0.0128(7) 0.0106(7) 0.0141(7) 0.0020(5) 0.0024(6) 0.0050(5)
N4 0.0103(7) 0.0123(7) 0.0187(8) 0.0038(6) 0.0003(6) 0.0024(6)
N5 0.0344(10) 0.0200(9) 0.0248(9) 0.0085(7) -0.0004(7) 0.0050(7)
N6 0.0154(7) 0.0156(7) 0.0150(7) 0.0046(6) 0.0034(6) 0.0052(6)
O1 0.0225(7) 0.0105(6) 0.0251(7) 0.0011(5) 0.0040(5) 0.0076(5)
O2 0.0191(6) 0.0129(6) 0.0120(6) 0.0027(5) 0.0038(5) 0.0086(5)
O3 0.0194(6) 0.0113(6) 0.0229(7) 0.0036(5) 0.0019(5) 0.0064(5)
O4 0.0225(7) 0.0156(6) 0.0137(6) 0.0041(5) 0.0031(5) 0.0099(5)
Pd1 0.01186(7) 0.00951(7) 0.01184(7) 0.00264(5) 0.00147(5) 0.00443(5)

loop_
_atom_type_symbol
_atom_type_description
_atom_type_scat_dispersion_real
_atom_type_scat_dispersion_imag
_atom_type_scat_source
C C 0.0033 0.0016 'International Tables Vol C Tables 4.2.6.8 and 6.1.1.4'
H H 0.0000 0.0000 'International Tables Vol C Tables 4.2.6.8 and 6.1.1.4'
N N 0.0061 0.0033 'International Tables Vol C Tables 4.2.6.8 and 6.1.1.4'
O O 0.0106 0.0060 'International Tables Vol C Tables 4.2.6.8 and 6.1.1.4'
Pd Pd -0.9988 1.0072 'International Tables Vol C Tables 4.2.6.8 and 6.1.1.4'

loop_
_geom_angle_atom_site_label_1
_geom_angle_atom_site_label_2
_geom_angle_atom_site_label_3
_geom_angle
N1 C1 C2 118.73(15)
N1 C1 C3 114.93(15)
C2 C1 C3 125.74(15)
N2 C2 C1 176.3(2)
O2 C3 N3 119.91(15)
O2 C3 C1 116.62(15)
N3 C3 C1 123.47(15)
N3 C4 C5 112.97(14)
N3 C4 H4A 109.0
C5 C4 H4A 109.0
N3 C4 H4B 109.0
C5 C4 H4B 109.0
H4A C4 H4B 107.8
C4 C5 H5A 109.5
C4 C5 H5B 109.5
H5A C5 H5B 109.5
C4 C5 H5C 109.5
H5A C5 H5C 109.5
H5B C5 H5C 109.5
N3 C6 C7 112.12(14)
N3 C6 H6A 109.2
C7 C6 H6A 109.2
N3 C6 H6B 109.2
C7 C6 H6B 109.2
H6A C6 H6B 107.9
C6 C7 H7A 109.5
C6 C7 H7B 109.5
H7A C7 H7B 109.5
C6 C7 H7C 109.5
H7A C7 H7C 109.5
H7B C7 H7C 109.5
N4 C8 C9 117.26(15)
N4 C8 C10 114.25(15)
C9 C8 C10 128.38(16)
N5 C9 C8 177.5(2)
O4 C10 N6 119.00(15)
O4 C10 C8 116.22(15)
N6 C10 C8 124.77(15)
N6 C11 C12 111.83(15)
N6 C11 H11A 109.3
C12 C11 H11A 109.3
N6 C11 H11B 109.3
C12 C11 H11B 109.3
H11A C11 H11B 107.9
C11 C12 H12A 109.5
C11 C12 H12B 109.5
H12A C12 H12B 109.5
C11 C12 H12C 109.5
H12A C12 H12C 109.5
H12B C12 H12C 109.5
N6 C13 C14 111.31(15)
N6 C13 H13A 109.4
C14 C13 H13A 109.4
N6 C13 H13B 109.4
C14 C13 H13B 109.4
H13A C13 H13B 108.0
C13 C14 H14A 109.5
C13 C14 H14B 109.5
H14A C14 H14B 109.5
C13 C14 H14C 109.5
H14A C14 H14C 109.5
H14B C14 H14C 109.5
O1 N1 C1 121.15(15)
O1 N1 Pd1 125.94(11)
C1 N1 Pd1 112.82(11)
C3 N3 C4 123.86(14)
C3 N3 C6 118.67(14)
C4 N3 C6 117.08(13)
O3 N4 C8 120.90(14)
O3 N4 Pd1 124.98(11)
C8 N4 Pd1 114.12(11)
C10 N6 C11 119.21(14)
C10 N6 C13 125.02(15)
C11 N6 C13 115.38(14)
C3 O2 Pd1 111.93(10)
C10 O4 Pd1 113.88(11)
N4 Pd1 N1 102.11(6)
N4 Pd1 O4 80.67(5)
N1 Pd1 O4 176.52(5)
N4 Pd1 O2 175.55(5)
N1 Pd1 O2 81.46(5)
O4 Pd1 O2 95.67(5)

loop_
_geom_bond_atom_site_label_1
_geom_bond_atom_site_label_2
_geom_bond_distance
C1 N1 1.345(2)
C1 C2 1.427(2)
C1 C3 1.464(2)
C2 N2 1.149(2)
C3 O2 1.280(2)
C3 N3 1.323(2)
C4 N3 1.477(2)
C4 C5 1.516(2)
C4 H4A 0.9900
C4 H4B 0.9900
C5 H5A 0.9800
C5 H5B 0.9800
C5 H5C 0.9800
C6 N3 1.484(2)
C6 C7 1.519(2)
C6 H6A 0.9900
C6 H6B 0.9900
C7 H7A 0.9800
C7 H7B 0.9800
C7 H7C 0.9800
C8 N4 1.350(2)
C8 C9 1.432(2)
C8 C10 1.469(2)
C9 N5 1.150(2)
C10 O4 1.278(2)
C10 N6 1.326(2)
C11 N6 1.477(2)
C11 C12 1.517(3)
C11 H11A 0.9900
C11 H11B 0.9900
C12 H12A 0.9800
C12 H12B 0.9800
C12 H12C 0.9800
C13 N6 1.479(2)
C13 C14 1.516(3)
C13 H13A 0.9900
C13 H13B 0.9900
C14 H14A 0.9800
C14 H14B 0.9800
C14 H14C 0.9800
N1 O1 1.2464(18)
N1 Pd1 1.9846(15)
N4 O3 1.2479(18)
N4 Pd1 1.9798(14)
O2 Pd1 2.0358(12)
O4 Pd1 2.0300(12)

loop_
_geom_torsion_atom_site_label_1
_geom_torsion_atom_site_label_2
_geom_torsion_atom_site_label_3
_geom_torsion_atom_site_label_4
_geom_torsion
N1 C1 C2 N2 -96(3)
C3 C1 C2 N2 75(3)
N1 C1 C3 O2 14.7(2)
C2 C1 C3 O2 -156.30(16)
N1 C1 C3 N3 -166.01(15)
C2 C1 C3 N3 23.0(3)
N4 C8 C9 N5 40(5)
C10 C8 C9 N5 -136(5)
N4 C8 C10 O4 -8.1(2)
C9 C8 C10 O4 168.00(17)
N4 C8 C10 N6 170.96(15)
C9 C8 C10 N6 -13.0(3)
C2 C1 N1 O1 -9.7(2)
C3 C1 N1 O1 178.64(14)
C2 C1 N1 Pd1 167.30(12)
C3 C1 N1 Pd1 -4.34(18)
O2 C3 N3 C4 -162.21(15)
C1 C3 N3 C4 18.5(2)
O2 C3 N3 C6 10.4(2)
C1 C3 N3 C6 -168.92(15)
C5 C4 N3 C3 -115.89(18)
C5 C4 N3 C6 71.41(19)
C7 C6 N3 C3 78.70(19)
C7 C6 N3 C4 -108.20(17)
C9 C8 N4 O3 4.8(2)
C10 C8 N4 O3 -178.65(14)
C9 C8 N4 Pd1 -175.16(12)
C10 C8 N4 Pd1 1.39(18)
O4 C10 N6 C11 -1.4(2)
C8 C10 N6 C11 179.57(15)
O4 C10 N6 C13 171.02(16)
C8 C10 N6 C13 -8.0(3)
C12 C11 N6 C10 -102.21(19)
C12 C11 N6 C13 84.65(19)
C14 C13 N6 C10 -78.3(2)
C14 C13 N6 C11 94.34(18)
N3 C3 O2 Pd1 163.83(12)
C1 C3 O2 Pd1 -16.82(17)
N6 C10 O4 Pd1 -168.61(12)
C8 C10 O4 Pd1 10.48(18)
O3 N4 Pd1 N1 5.17(14)
C8 N4 Pd1 N1 -174.87(11)
O3 N4 Pd1 O4 -176.95(14)
C8 N4 Pd1 O4 3.00(11)
O3 N4 Pd1 O2 148.2(6)
C8 N4 Pd1 O2 -31.8(7)
O1 N1 Pd1 N4 -9.09(14)
C1 N1 Pd1 N4 174.06(11)
O1 N1 Pd1 O4 -151.9(8)
C1 N1 Pd1 O4 31.2(9)
O1 N1 Pd1 O2 173.61(14)
C1 N1 Pd1 O2 -3.24(11)
C10 O4 Pd1 N4 -7.59(11)
C10 O4 Pd1 N1 135.6(8)
C10 O4 Pd1 O2 169.86(11)
C3 O2 Pd1 N4 -132.3(7)
C3 O2 Pd1 N1 11.24(11)
C3 O2 Pd1 O4 -166.78(11)
